data_1572095
loop_
_publ_author_name
'Chen, Zhao-Nian'
'Zhang, Le-Ping'
'Wu, Huai-Li'
'Qi, Qiao-Yan'
'Yan, Meng'
'Tian, Jia'
'Yang, Guan-Yu'
'Li, Zhan-Ting'
'Yang, Bo'

_publ_section_title
;
 Accurate construction of monolayer, bilayer, sandwich bilayer,
 four-layer, multi-layer and chiral bilayer 2D pillararene-type
 supramolecular networks.
;
_journal_issue 33
_journal_name_full 'Chemical science'
_journal_page_first 13191
_journal_page_last 13200
_journal_paper_doi 10.1039/d4sc03022b
_journal_volume 15
_journal_year 2024
_chemical_formula_moiety '4(I), C102 H104 Cu2 N4 O12, 4[C3H7NO], 2[H2O]'
_chemical_formula_sum 'C114 H136 Cu2 I4 N8 O18'
_chemical_formula_weight 2540.98
_space_group_crystal_system orthorhombic
_space_group_IT_number 48
_space_group_name_Hall '-P 2ab 2bc'
_space_group_name_H-M_alt 'P n n n :2'
_atom_sites_solution_hydrogens mixed
_atom_sites_solution_primary dual
_audit_creation_date 2024-06-18
_audit_creation_method
;
Olex2 1.5
(compiled 2024.02.16 svn.r378c4104 for OlexSys, GUI svn.r6928)
;
_audit_update_record
;
2024-06-25 deposited with the CCDC.	2024-07-04 downloaded from the CCDC.
;
_cell_angle_alpha 90
_cell_angle_beta 90
_cell_angle_gamma 90
_cell_formula_units_Z 4
_cell_length_a 13.7025(3)
_cell_length_b 22.6702(5)
_cell_length_c 41.6085(10)
_cell_measurement_reflns_used 6346
_cell_measurement_temperature 193.00
_cell_measurement_theta_max 62.25
_cell_measurement_theta_min 3.40
_cell_volume 12925.2(5)
_computing_cell_refinement 'SAINT V8.40B (Bruker, 2019)'
_computing_data_collection 'APEX5 V2023.9-2 (Bruker, 2023)'
_computing_data_reduction 'SAINT V8.40B (Bruker, 2019)'
_computing_molecular_graphics 'Olex2 1.5 (Dolomanov et al., 2009)'
_computing_publication_material 'Olex2 1.5 (Dolomanov et al., 2009)'
_computing_structure_refinement 'SHELXL 2019/3 (Sheldrick, 2015)'
_computing_structure_solution 'SHELXT  (Sheldrick, 2015)'
_diffrn_ambient_temperature 193.00
_diffrn_detector CPAD
_diffrn_detector_area_resol_mean 7.41
_diffrn_detector_type 'Bruker PHOTON III'
_diffrn_measured_fraction_theta_full 0.998
_diffrn_measured_fraction_theta_max 0.998
_diffrn_measurement_device 'four-circle diffractometer'
_diffrn_measurement_device_type 'Bruker D8 VENTURE dual wavelength Mo/Cu'
_diffrn_measurement_method '\w and \f scans'
_diffrn_radiation_monochromator 'Helios Multi-layer Optic'
_diffrn_radiation_probe x-ray
_diffrn_radiation_type CuK\a
_diffrn_radiation_wavelength 1.54178
_diffrn_reflns_av_R_equivalents 0.1172
_diffrn_reflns_av_unetI/netI 0.0900
_diffrn_reflns_Laue_measured_fraction_full 0.998
_diffrn_reflns_Laue_measured_fraction_max 0.998
_diffrn_reflns_limit_h_max 13
_diffrn_reflns_limit_h_min -16
_diffrn_reflns_limit_k_max 26
_diffrn_reflns_limit_k_min -27
_diffrn_reflns_limit_l_max 46
_diffrn_reflns_limit_l_min -50
_diffrn_reflns_number 88773
_diffrn_reflns_point_group_measured_fraction_full 0.998
_diffrn_reflns_point_group_measured_fraction_max 0.998
_diffrn_reflns_theta_full 67.679
_diffrn_reflns_theta_max 68.544
_diffrn_reflns_theta_min 2.219
_diffrn_source 'microfocus sealed X-ray tube'
_diffrn_source_current 1.0
_diffrn_source_power 0.05
_diffrn_source_type 'Incoatec I\ms DIAMOND'
_diffrn_source_voltage 50.0
_diffrn_standards_number 0
_exptl_absorpt_coefficient_mu 8.385
_exptl_absorpt_correction_T_max 0.7531
_exptl_absorpt_correction_T_min 0.2906
_exptl_absorpt_correction_type multi-scan
_exptl_absorpt_process_details
;
SADABS-2016/2 (Bruker,2016/2) was used for absorption correction.
wR2(int) was 0.1442 before and 0.0777 after correction.
The Ratio of minimum to maximum transmission is 0.3859.
The \l/2 correction factor is Not present.
;
_exptl_crystal_colour brown
_exptl_crystal_colour_primary brown
_exptl_crystal_density_diffrn 1.306
_exptl_crystal_description block
_exptl_crystal_F_000 5160
_exptl_crystal_size_max 0.12
_exptl_crystal_size_mid 0.1
_exptl_crystal_size_min 0.09
_refine_diff_density_max 1.290
_refine_diff_density_min -0.721
_refine_diff_density_rms 0.113
_refine_ls_extinction_method none
_refine_ls_goodness_of_fit_ref 1.142
_refine_ls_hydrogen_treatment constr
_refine_ls_matrix_type full
_refine_ls_number_parameters 690
_refine_ls_number_reflns 11909
_refine_ls_number_restraints 274
_refine_ls_restrained_S_all 1.177
_refine_ls_R_factor_all 0.1716
_refine_ls_R_factor_gt 0.1319
_refine_ls_shift/su_max 0.002
_refine_ls_shift/su_mean 0.000
_refine_ls_structure_factor_coef Fsqd
_refine_ls_weighting_details 'w=1/[\s^2^(Fo^2^)+(0.0700P)^2^+60.0000P] where P=(Fo^2^+2Fc^2^)/3'
_refine_ls_weighting_scheme calc
_refine_ls_wR_factor_gt 0.3146
_refine_ls_wR_factor_ref 0.3384
_reflns_Friedel_coverage 0.000
_reflns_number_gt 7024
_reflns_number_total 11909
_reflns_threshold_expression 'I > 2\s(I)'
_cod_data_source_file d4sc03022b2.cif
_cod_data_source_block cu_231121lu_lgpz184505_1_0m
_cod_depositor_comments
;
The following automatic conversions were performed:

data item '_diffrn_radiation_probe' value 'X-ray' was changed to
'x-ray' in accordance with the
/home/data/users/saulius/crontab/automatic-downloads/rss-feeds/RSC/lib/dictionaries/cif_core.dic
dictionary named 'cif_core.dic' version 2.4.2 last updated on
2011-04-26.

Automatic conversion script
Id: cif_fix_values 8170 2020-07-09 18:12:32Z antanas 

 Adding full bibliography for 1572083--1572100.cif.
;
_cod_original_sg_symbol_H-M 'P n n n'
_cod_database_code 1572095
_shelx_shelxl_version_number 2019/3
_shelx_space_group_comment
;
The symmetry employed for this shelxl refinement is uniquely defined
by the following loop, which should always be used as a source of
symmetry information in preference to the above space-group names.
They are only intended as comments.
;
_shelx_estimated_absorpt_t_max 0.519
_shelx_estimated_absorpt_t_min 0.433
_olex2_refinement_description
;
1. Fixed Uiso
 At 1.2 times of:
  All C(H) groups, All C(H,H) groups
 At 1.5 times of:
  All C(H,H,H) groups, All O(H,H) groups
2. Restrained distances
 C2A-C3 = C1A-C2A = N1-C1A = N1-C5A = C4A-C5A = C4A-C3
 1.39 with sigma of 0.01
 Cu1-O6B \\sim Cu1-O6 \\sim Cu1-O6A \\sim Cu1-O5A \\sim Cu1-O5
 with sigma of 0.02
3. Restrained planarity
 N1, C1A, C2A, C3, C4A, C5A
 with sigma of 0.005
4. Uiso/Uaniso restraints and constraints
N1 \\sim C1 \\sim C1A \\sim C2 \\sim C2A \\sim C3 \\sim C4 \\sim C4A \\sim C5
\\sim C5A: within 2A with sigma of 0.01 and sigma for terminal atoms of 0.02
within 2A
O5 \\sim O5A \\sim O6 \\sim O6A \\sim O6B: within 2A with sigma of 0.01 and
sigma for terminal atoms of 0.02 within 2A
N2 \\sim C47 \\sim C48 \\sim C49 \\sim C50 \\sim C51: within 2A with sigma of
0.01 and sigma for terminal atoms of 0.02 within 2A
Uanis(O5) \\sim Ueq, Uanis(O5A) \\sim Ueq, Uanis(O6B) \\sim Ueq, Uanis(O6)
\\sim Ueq, Uanis(O6A) \\sim Ueq: with sigma of 0.01 and sigma for terminal
atoms of 0.02
Uanis(I1) \\sim Ueq, Uanis(I2) \\sim Ueq, Uanis(I3) \\sim Ueq, Uanis(I4) \\sim
Ueq, Uanis(I5) \\sim Ueq, Uanis(I6) \\sim Ueq, Uanis(I7) \\sim Ueq, Uanis(I8)
\\sim Ueq, Uanis(I9) \\sim Ueq: with sigma of 0.01 and sigma for terminal atoms
of 0.02
Uanis(O5) \\sim Ueq: with sigma of 0.005 and sigma for terminal atoms of 0.01
5. Others
 1*[Sof(O6)+Sof(H6A)+Sof(H6B)]+1*[Sof(O6B)+Sof(H6BA)+Sof(H6BB)]+1*[Sof(O6A)+
 Sof(H6AA)+Sof(H6AB)]=1 with esd of 0
 1*[Sof(I1)+Sof(O5)+Sof(H5A)+Sof(H5B)+Sof(O5A)+Sof(H5AA)+Sof(H5AB)]+1*
 [Sof(I7)]+1*[Sof(I6)]+1*[Sof(I5)]=1 with esd of 0
 1*[Sof(I8)]+1*[Sof(I4)]+1*[Sof(I2)]+1*[Sof(I3)]+1*[Sof(I9)]=1 with esd of 0
 Sof(C1A)=Sof(H1A)=Sof(C2A)=Sof(H2A)=Sof(C4A)=Sof(H4A)=Sof(C5A)=Sof(H5AC)=1-
 FVAR(1)
 Sof(C1)=Sof(H1)=Sof(C2)=Sof(H2)=Sof(C4)=Sof(H4)=Sof(C5)=Sof(H5)=FVAR(1)
 Sof(O6)=Sof(H6A)=Sof(H6B)=FVAR(2)
 Sof(O6B)=Sof(H6BA)=Sof(H6BB)=FVAR(3)
 Sof(O6A)=Sof(H6AA)=Sof(H6AB)=FVAR(4)
 Sof(O5A)=Sof(H5AA)=Sof(H5AB)=1-FVAR(5)
 Sof(I1)=Sof(O5)=Sof(H5A)=Sof(H5B)=FVAR(5)
6.a Riding coordinates:
 O5(H5A,H5B), O5A(H5AA,H5AB), O6(H6A,H6B), O6A(H6AA,H6AB), O6B(H6BA,H6BB)
6.b Secondary CH2 refined with riding coordinates:
 C18(H18A,H18B), C25(H25A,H25B), C27(H27A,H27B), C29(H29A,H29B), C36(H36A,
 H36B), C38(H38A,H38B), C40(H40A,H40B)
6.c Aromatic/amide H refined with riding coordinates:
 C1(H1), C1A(H1A), C2(H2), C2A(H2A), C4(H4), C4A(H4A), C5(H5), C5A(H5AC),
 C7(H7), C8(H8), C10(H10), C11(H11), C13(H13), C16(H16), C20(H20), C23(H23),
 C32(H32), C35(H35), C42(H42), C43(H43), C45(H45), C46(H46), C50(H50), C51(H51),
  C47(H47), C48(H48)
6.d Fitted hexagon refined as free rotating group:
 C49(C50,C51,N2,C47,C48)
6.e Idealised Me refined as rotating group:
 C26(H26A,H26B,H26C), C28(H28A,H28B,H28C), C37(H37A,H37B,H37C), C39(H39A,H39B,
 H39C)
;
_smtbx_masks_special_details
;
A solvent mask was calculated and 710 electrons were 
found in a volume of 2406\%A^3^ in 1 void per unit cell. 
This is consistent with the presence of 
4[C3H7NO], 2[H2O] per formula unit 
which account for 720 electrons 
per unit cell.
;
_smtbx_masks_void_probe_radius 1.2
_smtbx_masks_void_truncation_radius 1.2
_olex2_submission_special_instructions 'No special instructions were received'
_site XU

loop_
_space_group_symop_operation_xyz
'x, y, z'
'-x+1/2, -y+1/2, z'
'-x+1/2, y, -z+1/2'
'x, -y+1/2, -z+1/2'
'-x, -y, -z'
'x-1/2, y-1/2, -z'
'x-1/2, -y, z-1/2'
'-x, y-1/2, z-1/2'

loop_
_atom_site_label
_atom_site_type_symbol
_atom_site_fract_x
_atom_site_fract_y
_atom_site_fract_z
_atom_site_U_iso_or_equiv
_atom_site_adp_type
_atom_site_occupancy
_atom_site_site_symmetry_order
_atom_site_calc_flag
_atom_site_refinement_flags_posn
_atom_site_refinement_flags_adp
_atom_site_refinement_flags_occupancy
_atom_site_disorder_assembly
_atom_site_disorder_group
I1 I 0.3563(2) 0.59591(12) 0.66362(6) 0.1169(11) Uani 0.331(2) 1 d . U P A 1
I2 I 0.7176(7) 0.2664(5) 0.7586(3) 0.170(6) Uani 0.115(2) 1 d . U P B 1
I3 I 0.7256(6) 0.1992(5) 0.6562(4) 0.235(5) Uani 0.177(3) 1 d . U P C 3
I4 I 0.7543(4) 0.3064(3) 0.5975(2) 0.197(4) Uani 0.171(2) 1 d . U P D 4
I5 I 0.7515(9) 0.3083(3) 0.5229(3) 0.187(5) Uani 0.150(3) 1 d . U P E 5
I6 I 0.6964(4) 0.3000(2) 0.50872(11) 0.1408(19) Uani 0.271(3) 1 d . U P F 4
I7 I 0.72385(19) 0.28999(14) 0.41477(13) 0.134(2) Uani 0.248(2) 1 d . U P G 3
I8 I 0.70982(12) 0.30627(9) 0.37601(7) 0.1246(10) Uani 0.423(2) 1 d . U P H 2
I9 I 0.7312(9) 0.2164(7) 0.6846(5) 0.199(6) Uani 0.114(3) 1 d . U P I 4
Cu1 Cu 0.5001(2) 0.48930(11) 0.76900(4) 0.1689(11) Uani 1 1 d D . . . .
O1 O 0.6181(4) 0.4721(2) 0.58133(14) 0.0745(15) Uani 1 1 d . . . . .
O2 O 0.4556(4) 0.3862(2) 0.46899(11) 0.0611(12) Uani 1 1 d . . . . .
O3 O 0.4984(4) 0.0811(2) 0.57585(12) 0.0680(14) Uani 1 1 d . . . . .
O4 O 0.7064(4) 0.0267(2) 0.46622(13) 0.0666(13) Uani 1 1 d . . . . .
O5 O 0.6462(15) 0.4439(11) 0.7765(7) 0.153(9) Uani 0.331(2) 1 d D U P A 1
H5A H 0.673906 0.435170 0.794662 0.230 Uiso 0.331(2) 1 d R U P A 1
H5B H 0.686686 0.431120 0.761962 0.230 Uiso 0.331(2) 1 d R U P A 1
O5A O 0.4981(17) 0.4072(6) 0.7950(3) 0.216(8) Uani 0.669(2) 1 d D U P A 2
H5AA H 0.499138 0.401886 0.815649 0.324 Uiso 0.669(2) 1 d R U P A 2
H5AB H 0.504688 0.371976 0.786939 0.324 Uiso 0.669(2) 1 d R U P A 2
O6 O 0.546(2) 0.5655(8) 0.7401(4) 0.130(6) Uani 0.357(3) 1 d D U P A 1
H6A H 0.564305 0.599927 0.747017 0.195 Uiso 0.357(3) 1 d R U P A 1
H6B H 0.547525 0.568457 0.719287 0.195 Uiso 0.357(3) 1 d R U P A 1
O6A O 0.433(2) 0.5708(9) 0.7496(6) 0.142(7) Uani 0.324(3) 1 d D U P A 3
H6AA H 0.407448 0.599784 0.760349 0.213 Uiso 0.324(3) 1 d R U P A 3
H6AB H 0.424618 0.580463 0.729519 0.213 Uiso 0.324(3) 1 d R U P A 3
O6B O 0.6209(17) 0.5372(11) 0.7438(5) 0.124(7) Uani 0.318(3) 1 d D U P A 2
H6BA H 0.668760 0.557064 0.752206 0.187 Uiso 0.318(3) 1 d R U P A 2
H6BB H 0.629250 0.540654 0.723126 0.187 Uiso 0.318(3) 1 d R U P A 2
N1 N 0.4792(9) 0.4409(5) 0.7289(2) 0.130(3) Uani 1 1 d D U . . .
C1 C 0.5198(13) 0.3893(8) 0.7246(3) 0.125(3) Uani 0.812(11) 1 d . U P J 1
H1 H 0.562755 0.374453 0.740546 0.150 Uiso 0.812(11) 1 calc R U P J 1
C1A C 0.5605(17) 0.4234(10) 0.7114(6) 0.123(4) Uani 0.188(11) 1 d D U P J 2
H1A H 0.626249 0.432466 0.716672 0.147 Uiso 0.188(11) 1 calc R U P J 2
C2 C 0.5022(12) 0.3559(7) 0.6974(3) 0.119(3) Uani 0.812(11) 1 d . U P J 1
H2 H 0.535175 0.319280 0.694977 0.143 Uiso 0.812(11) 1 calc R U P J 1
C2A C 0.5309(17) 0.3905(10) 0.6849(8) 0.118(4) Uani 0.188(11) 1 d D U P J 2
H2A H 0.583053 0.377060 0.671811 0.141 Uiso 0.188(11) 1 calc R U P J 2
C3 C 0.4390(9) 0.3737(5) 0.6741(2) 0.104(3) Uani 1 1 d D U . . .
C4 C 0.4008(11) 0.4289(6) 0.6782(3) 0.107(3) Uani 0.812(11) 1 d . U P J 1
H4 H 0.359035 0.445012 0.662204 0.128 Uiso 0.812(11) 1 calc R U P J 1
C4A C 0.360(2) 0.3925(13) 0.6926(7) 0.112(4) Uani 0.188(11) 1 d D U P J 2
H4A H 0.294630 0.383394 0.687227 0.134 Uiso 0.188(11) 1 calc R U P J 2
C5 C 0.4227(12) 0.4620(7) 0.7056(3) 0.116(3) Uani 0.812(11) 1 d . U P J 1
H5 H 0.396352 0.500573 0.707697 0.139 Uiso 0.812(11) 1 calc R U P J 1
C5A C 0.3851(17) 0.4257(13) 0.7195(9) 0.118(4) Uani 0.188(11) 1 d D U P J 2
H5AC H 0.333050 0.439274 0.732649 0.141 Uiso 0.188(11) 1 calc R U P J 2
C6 C 0.4221(7) 0.3409(4) 0.64444(19) 0.075(2) Uani 1 1 d . . . . .
C7 C 0.4943(7) 0.3046(4) 0.63148(19) 0.075(2) Uani 1 1 d . . . . .
H7 H 0.552718 0.297889 0.643199 0.091 Uiso 1 1 calc R U . . .
C8 C 0.4818(6) 0.2780(3) 0.60165(18) 0.0646(19) Uani 1 1 d . . . . .
H8 H 0.533035 0.254990 0.592773 0.078 Uiso 1 1 calc R U . . .
C9 C 0.3943(5) 0.2849(3) 0.58447(16) 0.0511(15) Uani 1 1 d . . . . .
C10 C 0.3200(5) 0.3170(3) 0.59882(18) 0.0625(19) Uani 1 1 d . . . . .
H10 H 0.258737 0.319872 0.588221 0.075 Uiso 1 1 calc R U . . .
C11 C 0.3322(6) 0.3451(4) 0.62816(19) 0.076(2) Uani 1 1 d . . . . .
H11 H 0.280129 0.367166 0.637252 0.091 Uiso 1 1 calc R U . . .
C12 C 0.3868(4) 0.2588(3) 0.55175(15) 0.0454(14) Uani 1 1 d . . . . .
C13 C 0.3982(5) 0.1987(3) 0.54842(15) 0.0467(14) Uani 1 1 d . . . . .
H13 H 0.407230 0.175447 0.567183 0.056 Uiso 1 1 calc R U . . .
C14 C 0.3968(4) 0.1706(3) 0.51852(16) 0.0459(14) Uani 1 1 d . . . . .
C15 C 0.3885(5) 0.2048(3) 0.49117(15) 0.0455(14) Uani 1 1 d . . . . .
C16 C 0.3752(4) 0.2658(3) 0.49478(16) 0.0468(14) Uani 1 1 d . . . . .
H16 H 0.368082 0.289364 0.476040 0.056 Uiso 1 1 calc R U . . .
C17 C 0.3721(4) 0.2929(3) 0.52438(15) 0.0455(14) Uani 1 1 d . . . . .
C18 C 0.3580(5) 0.3592(3) 0.52535(17) 0.0503(15) Uani 1 1 d . . . . .
H18A H 0.318662 0.371129 0.506479 0.060 Uiso 1 1 calc R U . . .
H18B H 0.320246 0.369363 0.544863 0.060 Uiso 1 1 calc R U . . .
C19 C 0.4512(5) 0.3941(3) 0.52541(17) 0.0494(15) Uani 1 1 d . . . . .
C20 C 0.4904(5) 0.4161(3) 0.55389(18) 0.0566(17) Uani 1 1 d . . . . .
H20 H 0.458858 0.407605 0.573692 0.068 Uiso 1 1 calc R U . . .
C21 C 0.5758(5) 0.4506(3) 0.55387(19) 0.0584(18) Uani 1 1 d . . . . .
C22 C 0.6214(5) 0.4645(3) 0.52469(19) 0.0568(17) Uani 1 1 d . . . . .
C23 C 0.5829(5) 0.4425(3) 0.49665(19) 0.0559(17) Uani 1 1 d . . . . .
H23 H 0.614209 0.451072 0.476816 0.067 Uiso 1 1 calc R U . . .
C24 C 0.4994(5) 0.4079(3) 0.49673(16) 0.0506(15) Uani 1 1 d . . . . .
C25 C 0.5068(6) 0.3946(4) 0.43969(17) 0.067(2) Uani 1 1 d . . . . .
H25A H 0.572577 0.376664 0.441019 0.081 Uiso 1 1 calc R U . . .
H25B H 0.514171 0.437187 0.435069 0.081 Uiso 1 1 calc R U . . .
C26 C 0.4478(7) 0.3652(5) 0.4137(2) 0.087(3) Uani 1 1 d . . . . .
H26A H 0.484984 0.365282 0.393623 0.131 Uiso 1 1 calc R U . . .
H26B H 0.386515 0.386726 0.410689 0.131 Uiso 1 1 calc R U . . .
H26C H 0.433573 0.324435 0.420031 0.131 Uiso 1 1 calc R U . . .
C27 C 0.5749(9) 0.4593(5) 0.6115(2) 0.101(3) Uani 1 1 d . . . . .
H27A H 0.570767 0.416133 0.614671 0.121 Uiso 1 1 calc R U . . .
H27B H 0.508074 0.475900 0.612439 0.121 Uiso 1 1 calc R U . . .
C28 C 0.6379(11) 0.4867(7) 0.6369(3) 0.146(6) Uani 1 1 d . . . . .
H28A H 0.657422 0.526402 0.630176 0.219 Uiso 1 1 calc R U . . .
H28B H 0.696250 0.462399 0.640163 0.219 Uiso 1 1 calc R U . . .
H28C H 0.601245 0.489184 0.657118 0.219 Uiso 1 1 calc R U . . .
C29 C 0.4066(5) 0.1033(3) 0.51774(17) 0.0517(16) Uani 1 1 d . . . . .
H29A H 0.369172 0.086733 0.535980 0.062 Uiso 1 1 calc R U . . .
H29B H 0.376186 0.088604 0.497691 0.062 Uiso 1 1 calc R U . . .
C30 C 0.5099(5) 0.0801(3) 0.51945(17) 0.0494(15) Uani 1 1 d . . . . .
C31 C 0.5535(5) 0.0681(3) 0.54893(17) 0.0542(16) Uani 1 1 d . . . . .
C32 C 0.6445(5) 0.0406(3) 0.55025(18) 0.0565(17) Uani 1 1 d . . . . .
H32 H 0.672028 0.030989 0.570555 0.068 Uiso 1 1 calc R U . . .
C33 C 0.6953(5) 0.0269(3) 0.52253(19) 0.0549(17) Uani 1 1 d . . . . .
C34 C 0.6539(5) 0.0416(3) 0.49312(19) 0.0560(17) Uani 1 1 d . . . . .
C35 C 0.5608(5) 0.0679(3) 0.49162(18) 0.0530(16) Uani 1 1 d . . . . .
H35 H 0.532964 0.077244 0.471339 0.064 Uiso 1 1 calc R U . . .
C36 C 0.6693(6) 0.0379(4) 0.4356(2) 0.072(2) Uani 1 1 d . . . . .
H36A H 0.661217 0.080912 0.432459 0.087 Uiso 1 1 calc R U . . .
H36B H 0.604836 0.018818 0.433101 0.087 Uiso 1 1 calc R U . . .
C37 C 0.7403(8) 0.0135(6) 0.4113(2) 0.104(3) Uani 1 1 d . . . . .
H37A H 0.716974 0.022502 0.389571 0.156 Uiso 1 1 calc R U . . .
H37B H 0.745435 -0.029304 0.413959 0.156 Uiso 1 1 calc R U . . .
H37C H 0.804537 0.031573 0.414538 0.156 Uiso 1 1 calc R U . . .
C38 C 0.5396(8) 0.0720(5) 0.6066(2) 0.098(3) Uani 1 1 d . . . . .
H38A H 0.600550 0.094973 0.609140 0.117 Uiso 1 1 calc R U . . .
H38B H 0.554165 0.029692 0.610159 0.117 Uiso 1 1 calc R U . . .
C39 C 0.4627(12) 0.0931(8) 0.6295(3) 0.162(6) Uani 1 1 d . . . . .
H39A H 0.398950 0.092470 0.618798 0.243 Uiso 1 1 calc R U . . .
H39B H 0.477772 0.133527 0.636266 0.243 Uiso 1 1 calc R U . . .
H39C H 0.461002 0.067281 0.648351 0.243 Uiso 1 1 calc R U . . .
C40 C 0.7900(5) -0.0043(3) 0.5244(2) 0.0625(19) Uani 1 1 d . . . . .
H40A H 0.795213 -0.031462 0.505870 0.075 Uiso 1 1 calc R U . . .
H40B H 0.790686 -0.028618 0.544199 0.075 Uiso 1 1 calc R U . . .
C41 C 0.3980(5) 0.1802(3) 0.45814(16) 0.0504(15) Uani 1 1 d . . . . .
C42 C 0.3299(5) 0.1430(3) 0.44497(16) 0.0591(18) Uani 1 1 d . . . . .
H42 H 0.271918 0.134545 0.456621 0.071 Uiso 1 1 calc R U . . .
C43 C 0.3439(6) 0.1171(4) 0.41448(19) 0.070(2) Uani 1 1 d . . . . .
H43 H 0.296361 0.090636 0.406239 0.083 Uiso 1 1 calc R U . . .
C44 C 0.4257(6) 0.1297(3) 0.39653(17) 0.0636(19) Uani 1 1 d . . . . .
C45 C 0.4943(6) 0.1691(4) 0.40980(18) 0.068(2) Uani 1 1 d . . . . .
H45 H 0.551222 0.178788 0.397862 0.081 Uiso 1 1 calc R U . . .
C46 C 0.4807(5) 0.1940(3) 0.43976(17) 0.0609(18) Uani 1 1 d . . . . .
H46 H 0.527736 0.220837 0.447994 0.073 Uiso 1 1 calc R U . . .
C49 C 0.4439(5) 0.0993(3) 0.36568(12) 0.090(2) Uani 1 1 d G U . . .
C50 C 0.5390(4) 0.0872(4) 0.35609(15) 0.116(3) Uani 1 1 d G U . . .
H50 H 0.592330 0.100084 0.368876 0.139 Uiso 1 1 calc R U . . .
C51 C 0.5560(4) 0.0563(4) 0.32778(17) 0.131(3) Uani 1 1 d G U . . .
H51 H 0.621032 0.048070 0.321229 0.157 Uiso 1 1 calc R U . . .
N2 N 0.4780(5) 0.0375(4) 0.30907(14) 0.130(3) Uani 1 1 d G U . . .
C47 C 0.3829(5) 0.0496(4) 0.31866(15) 0.123(3) Uani 1 1 d G U . . .
H47 H 0.329553 0.036698 0.305871 0.148 Uiso 1 1 calc R U . . .
C48 C 0.3658(4) 0.0805(4) 0.34696(15) 0.107(3) Uani 1 1 d G U . . .
H48 H 0.300850 0.088712 0.353519 0.129 Uiso 1 1 calc R U . . .

loop_
_atom_site_aniso_label
_atom_site_aniso_U_11
_atom_site_aniso_U_22
_atom_site_aniso_U_33
_atom_site_aniso_U_23
_atom_site_aniso_U_13
_atom_site_aniso_U_12
I1 0.123(2) 0.129(2) 0.0981(17) 0.0276(14) -0.0194(13) -0.0086(15)
I2 0.159(8) 0.167(10) 0.184(10) 0.044(7) -0.003(6) 0.008(6)
I3 0.090(4) 0.290(10) 0.326(13) -0.050(9) -0.018(6) 0.065(5)
I4 0.053(2) 0.171(6) 0.367(11) -0.053(6) 0.034(4) 0.002(3)
I5 0.232(10) 0.035(2) 0.295(12) -0.004(4) 0.034(8) -0.047(4)
I6 0.172(4) 0.081(2) 0.169(3) -0.023(2) -0.027(3) 0.059(3)
I7 0.0515(14) 0.0873(19) 0.264(6) -0.060(3) 0.052(2) -0.0200(13)
I8 0.0624(9) 0.1042(13) 0.207(3) 0.0117(14) -0.0015(12) -0.0056(8)
I9 0.104(7) 0.208(11) 0.284(15) -0.012(10) -0.029(9) 0.068(8)
Cu1 0.226(3) 0.191(2) 0.0898(12) -0.0799(14) -0.0298(14) -0.0152(19)
O1 0.068(3) 0.076(3) 0.080(4) -0.011(3) -0.016(3) -0.020(3)
O2 0.060(3) 0.064(3) 0.059(3) -0.004(2) 0.003(2) -0.009(2)
O3 0.072(3) 0.071(3) 0.061(3) -0.001(2) 0.005(3) 0.015(3)
O4 0.054(3) 0.071(3) 0.075(3) -0.015(3) 0.007(3) 0.005(2)
O5 0.185(13) 0.138(12) 0.138(12) -0.058(9) -0.027(9) 0.005(9)
O5A 0.382(18) 0.163(11) 0.103(9) -0.045(8) -0.066(11) 0.088(13)
O6 0.191(13) 0.124(11) 0.074(9) -0.039(8) -0.056(10) 0.011(11)
O6A 0.197(15) 0.148(13) 0.082(10) -0.021(10) -0.059(12) 0.015(13)
O6B 0.177(15) 0.127(13) 0.069(10) -0.036(10) -0.032(11) -0.018(12)
N1 0.158(6) 0.139(6) 0.092(5) -0.045(5) -0.025(5) 0.007(5)
C1 0.154(7) 0.135(7) 0.086(6) -0.043(5) -0.037(5) 0.016(6)
C1A 0.152(8) 0.132(8) 0.084(7) -0.041(6) -0.033(6) 0.012(7)
C2 0.151(7) 0.129(7) 0.078(5) -0.040(5) -0.037(5) 0.013(6)
C2A 0.147(8) 0.128(8) 0.079(7) -0.040(6) -0.032(6) 0.011(7)
C3 0.131(6) 0.116(6) 0.065(4) -0.038(4) -0.024(4) 0.004(5)
C4 0.131(7) 0.116(6) 0.073(5) -0.045(5) -0.020(5) 0.009(6)
C4A 0.138(8) 0.121(7) 0.077(6) -0.045(6) -0.018(6) 0.009(7)
C5 0.142(7) 0.124(7) 0.083(6) -0.044(5) -0.017(5) 0.011(6)
C5A 0.142(8) 0.127(7) 0.083(7) -0.045(6) -0.019(6) 0.008(7)
C6 0.082(6) 0.085(6) 0.057(5) -0.013(4) -0.005(4) -0.010(5)
C7 0.091(6) 0.073(5) 0.063(5) -0.011(4) -0.018(4) 0.006(5)
C8 0.073(5) 0.057(4) 0.064(5) -0.002(3) -0.014(4) 0.005(4)
C9 0.050(4) 0.052(4) 0.051(4) -0.006(3) -0.001(3) -0.006(3)
C10 0.053(4) 0.072(5) 0.062(4) -0.021(4) -0.001(3) -0.007(4)
C11 0.067(5) 0.096(6) 0.065(5) -0.028(4) 0.007(4) -0.004(5)
C12 0.040(3) 0.047(3) 0.049(3) -0.001(3) -0.001(3) -0.004(3)
C13 0.045(3) 0.046(3) 0.049(4) 0.001(3) 0.000(3) -0.005(3)
C14 0.038(3) 0.039(3) 0.061(4) -0.005(3) 0.003(3) -0.002(3)
C15 0.044(3) 0.041(3) 0.052(4) -0.008(3) -0.001(3) -0.001(3)
C16 0.043(3) 0.046(3) 0.051(4) 0.000(3) -0.001(3) -0.005(3)
C17 0.040(3) 0.044(3) 0.052(4) -0.007(3) -0.004(3) -0.007(3)
C18 0.043(3) 0.046(3) 0.062(4) -0.008(3) -0.004(3) 0.002(3)
C19 0.041(3) 0.040(3) 0.067(4) -0.002(3) -0.004(3) 0.003(3)
C20 0.057(4) 0.049(4) 0.064(4) 0.000(3) -0.002(3) -0.003(3)
C21 0.050(4) 0.045(4) 0.081(5) -0.003(3) -0.009(4) -0.005(3)
C22 0.050(4) 0.036(3) 0.085(5) 0.003(3) -0.005(4) 0.002(3)
C23 0.045(4) 0.047(4) 0.076(5) 0.003(3) 0.001(3) -0.001(3)
C24 0.051(4) 0.041(3) 0.060(4) -0.004(3) -0.002(3) 0.007(3)
C25 0.072(5) 0.071(5) 0.059(4) 0.000(4) 0.006(4) 0.001(4)
C26 0.083(6) 0.107(7) 0.072(6) 0.000(5) 0.003(5) 0.002(5)
C27 0.116(8) 0.121(8) 0.066(6) 0.006(5) -0.012(6) -0.043(7)
C28 0.178(13) 0.174(13) 0.086(8) -0.003(8) -0.034(8) -0.096(11)
C29 0.047(4) 0.041(3) 0.067(4) -0.004(3) 0.004(3) 0.001(3)
C30 0.046(3) 0.036(3) 0.067(4) -0.005(3) 0.001(3) -0.003(3)
C31 0.058(4) 0.042(3) 0.063(4) -0.002(3) 0.004(3) 0.001(3)
C32 0.060(4) 0.041(3) 0.068(5) 0.000(3) -0.005(4) -0.001(3)
C33 0.044(4) 0.038(3) 0.082(5) -0.006(3) 0.002(4) -0.004(3)
C34 0.053(4) 0.038(3) 0.076(5) -0.012(3) 0.011(4) -0.004(3)
C35 0.048(4) 0.041(3) 0.070(4) -0.011(3) -0.001(3) -0.002(3)
C36 0.071(5) 0.070(5) 0.075(5) -0.007(4) 0.013(4) 0.005(4)
C37 0.080(6) 0.145(10) 0.086(7) -0.019(6) 0.018(5) 0.013(7)
C38 0.108(8) 0.119(8) 0.066(6) 0.000(5) -0.005(5) 0.032(7)
C39 0.175(15) 0.222(17) 0.089(8) -0.010(9) 0.013(9) 0.063(13)
C40 0.045(4) 0.044(4) 0.098(6) -0.003(4) -0.004(4) 0.003(3)
C41 0.054(4) 0.048(4) 0.049(4) -0.004(3) 0.004(3) -0.003(3)
C42 0.060(4) 0.065(4) 0.052(4) -0.013(3) 0.008(3) -0.012(4)
C43 0.074(5) 0.072(5) 0.064(5) -0.018(4) 0.002(4) -0.019(4)
C44 0.077(5) 0.062(4) 0.052(4) -0.012(3) 0.011(4) -0.007(4)
C45 0.066(5) 0.080(5) 0.058(4) -0.006(4) 0.014(4) -0.016(4)
C46 0.057(4) 0.067(4) 0.059(4) -0.011(3) 0.010(3) -0.012(4)
C49 0.090(5) 0.120(6) 0.060(4) -0.030(4) 0.014(4) -0.010(5)
C50 0.107(6) 0.154(7) 0.087(5) -0.047(5) 0.017(5) 0.005(6)
C51 0.123(7) 0.172(7) 0.098(6) -0.063(5) 0.016(5) 0.013(6)
N2 0.131(6) 0.168(7) 0.091(5) -0.061(5) 0.016(5) 0.003(6)
C47 0.126(6) 0.159(7) 0.086(5) -0.052(5) 0.012(5) -0.017(6)
C48 0.110(6) 0.142(7) 0.070(5) -0.042(5) 0.012(5) -0.020(5)

loop_
_atom_type_symbol
_atom_type_description
_atom_type_scat_dispersion_real
_atom_type_scat_dispersion_imag
_atom_type_scat_source
C C 0.0181 0.0091 'International Tables Vol C Tables 4.2.6.8 and 6.1.1.4'
H H 0.0000 0.0000 'International Tables Vol C Tables 4.2.6.8 and 6.1.1.4'
Cu Cu -1.9646 0.5888 'International Tables Vol C Tables 4.2.6.8 and 6.1.1.4'
I I -0.3257 6.8362 'International Tables Vol C Tables 4.2.6.8 and 6.1.1.4'
N N 0.0311 0.0180 'International Tables Vol C Tables 4.2.6.8 and 6.1.1.4'
O O 0.0492 0.0322 'International Tables Vol C Tables 4.2.6.8 and 6.1.1.4'

loop_
_geom_angle_atom_site_label_1
_geom_angle_atom_site_label_2
_geom_angle_atom_site_label_3
_geom_angle
_geom_angle_site_symmetry_1
_geom_angle_site_symmetry_3
_geom_angle_publ_flag
I2 I2 I2 64.1(13) 4_556 3_656 ?
I2 I2 I2 62.5(13) 4_556 2_655 ?
I2 I2 I2 53.5(12) 3_656 2_655 ?
O5A Cu1 O6B 131.5(10) . . ?
O6 Cu1 O5 100.3(11) . . ?
N1 Cu1 O5 89.5(7) . . ?
N1 Cu1 O5A 86.7(5) . . ?
N1 Cu1 O6 90.9(6) . . ?
N1 Cu1 O6A 95.3(7) . . ?
N1 Cu1 O6B 88.9(6) . . ?
N2 Cu1 O5 90(2) 8_666 . ?
N2 Cu1 O5A 93(3) 8_666 . ?
N2 Cu1 O6 89(3) 8_666 . ?
N2 Cu1 O6A 85(3) 8_666 . ?
N2 Cu1 O6B 91(3) 8_666 . ?
N2 Cu1 N1 180(2) 8_666 . ?
C21 O1 C27 119.2(6) . . ?
C24 O2 C25 117.0(6) . . ?
C31 O3 C38 119.0(6) . . ?
C34 O4 C36 120.6(6) . . ?
Cu1 O5 H5A 127.3 . . ?
Cu1 O5 H5B 128.2 . . ?
H5A O5 H5B 104.5 . . ?
Cu1 O5A H5AA 128.1 . . ?
Cu1 O5A H5AB 126.9 . . ?
H5AA O5A H5AB 104.5 . . ?
Cu1 O6 H6A 127.5 . . ?
Cu1 O6 H6B 127.9 . . ?
H6A O6 H6B 104.6 . . ?
Cu1 O6A H6AA 127.5 . . ?
Cu1 O6A H6AB 128.0 . . ?
H6AA O6A H6AB 104.4 . . ?
Cu1 O6B H6BA 128.2 . . ?
Cu1 O6B H6BB 127.2 . . ?
H6BA O6B H6BB 104.6 . . ?
C1 N1 Cu1 122.7(9) . . ?
C1 N1 C5 118.0(11) . . ?
C1A N1 Cu1 118.4(13) . . ?
C1A N1 C5A 122(2) . . ?
C5 N1 Cu1 119.3(9) . . ?
C5A N1 Cu1 119.9(18) . . ?
N1 C1 H1 119.0 . . ?
N1 C1 C2 122.0(14) . . ?
C2 C1 H1 119.0 . . ?
N1 C1A H1A 125.2 . . ?
N1 C1A C2A 110(3) . . ?
C2A C1A H1A 125.2 . . ?
C1 C2 H2 119.0 . . ?
C3 C2 C1 122.0(14) . . ?
C3 C2 H2 119.0 . . ?
C1A C2A H2A 114.0 . . ?
C1A C2A C3 132(3) . . ?
C3 C2A H2A 114.0 . . ?
C2 C3 C4 115.2(10) . . ?
C2 C3 C6 123.5(11) . . ?
C2A C3 C4A 116(2) . . ?
C2A C3 C6 123.9(17) . . ?
C4 C3 C6 120.8(10) . . ?
C4A C3 C6 120.1(18) . . ?
C3 C4 H4 119.6 . . ?
C3 C4 C5 120.7(13) . . ?
C5 C4 H4 119.6 . . ?
C3 C4A H4A 122.5 . . ?
C3 C4A C5A 115(3) . . ?
C5A C4A H4A 122.5 . . ?
N1 C5 C4 121.8(14) . . ?
N1 C5 H5 119.1 . . ?
C4 C5 H5 119.1 . . ?
N1 C5A C4A 126(4) . . ?
N1 C5A H5AC 117.1 . . ?
C4A C5A H5AC 117.1 . . ?
C7 C6 C3 121.1(9) . . ?
C7 C6 C11 118.2(7) . . ?
C11 C6 C3 120.7(9) . . ?
C6 C7 H7 119.5 . . ?
C8 C7 C6 120.9(8) . . ?
C8 C7 H7 119.5 . . ?
C7 C8 H8 119.6 . . ?
C7 C8 C9 120.8(8) . . ?
C9 C8 H8 119.6 . . ?
C8 C9 C12 118.7(6) . . ?
C10 C9 C8 117.8(6) . . ?
C10 C9 C12 123.5(6) . . ?
C9 C10 H10 119.0 . . ?
C9 C10 C11 122.1(7) . . ?
C11 C10 H10 119.0 . . ?
C6 C11 H11 120.1 . . ?
C10 C11 C6 119.9(8) . . ?
C10 C11 H11 120.1 . . ?
C13 C12 C9 118.5(6) . . ?
C13 C12 C17 118.9(6) . . ?
C17 C12 C9 122.6(6) . . ?
C12 C13 H13 118.7 . . ?
C12 C13 C14 122.6(6) . . ?
C14 C13 H13 118.7 . . ?
C13 C14 C29 118.1(6) . . ?
C15 C14 C13 118.6(6) . . ?
C15 C14 C29 123.3(6) . . ?
C14 C15 C16 118.4(6) . . ?
C14 C15 C41 122.8(6) . . ?
C16 C15 C41 118.7(6) . . ?
C15 C16 H16 118.7 . . ?
C17 C16 C15 122.7(6) . . ?
C17 C16 H16 118.7 . . ?
C12 C17 C18 123.2(6) . . ?
C16 C17 C12 118.7(6) . . ?
C16 C17 C18 118.1(6) . . ?
C17 C18 H18A 108.7 . . ?
C17 C18 H18B 108.7 . . ?
H18A C18 H18B 107.6 . . ?
C19 C18 C17 114.4(5) . . ?
C19 C18 H18A 108.7 . . ?
C19 C18 H18B 108.7 . . ?
C20 C19 C18 121.2(6) . . ?
C20 C19 C24 117.6(6) . . ?
C24 C19 C18 121.2(6) . . ?
C19 C20 H20 119.4 . . ?
C19 C20 C21 121.3(7) . . ?
C21 C20 H20 119.4 . . ?
O1 C21 C20 123.3(7) . . ?
O1 C21 C22 117.0(6) . . ?
C22 C21 C20 119.7(7) . . ?
C21 C22 C40 119.8(7) . 2_655 ?
C23 C22 C21 118.9(6) . . ?
C23 C22 C40 121.2(7) . 2_655 ?
C22 C23 H23 119.4 . . ?
C22 C23 C24 121.3(7) . . ?
C24 C23 H23 119.4 . . ?
O2 C24 C19 115.2(6) . . ?
C23 C24 O2 123.6(6) . . ?
C23 C24 C19 121.2(6) . . ?
O2 C25 H25A 110.3 . . ?
O2 C25 H25B 110.3 . . ?
O2 C25 C26 107.0(7) . . ?
H25A C25 H25B 108.6 . . ?
C26 C25 H25A 110.3 . . ?
C26 C25 H25B 110.3 . . ?
C25 C26 H26A 109.5 . . ?
C25 C26 H26B 109.5 . . ?
C25 C26 H26C 109.5 . . ?
H26A C26 H26B 109.5 . . ?
H26A C26 H26C 109.5 . . ?
H26B C26 H26C 109.5 . . ?
O1 C27 H27A 110.2 . . ?
O1 C27 H27B 110.2 . . ?
O1 C27 C28 107.4(9) . . ?
H27A C27 H27B 108.5 . . ?
C28 C27 H27A 110.2 . . ?
C28 C27 H27B 110.2 . . ?
C27 C28 H28A 109.5 . . ?
C27 C28 H28B 109.5 . . ?
C27 C28 H28C 109.5 . . ?
H28A C28 H28B 109.5 . . ?
H28A C28 H28C 109.5 . . ?
H28B C28 H28C 109.5 . . ?
C14 C29 H29A 108.5 . . ?
C14 C29 H29B 108.5 . . ?
H29A C29 H29B 107.5 . . ?
C30 C29 C14 115.3(5) . . ?
C30 C29 H29A 108.5 . . ?
C30 C29 H29B 108.5 . . ?
C31 C30 C29 120.8(6) . . ?
C35 C30 C29 120.2(6) . . ?
C35 C30 C31 119.0(6) . . ?
O3 C31 C30 116.0(6) . . ?
O3 C31 C32 123.4(7) . . ?
C30 C31 C32 120.4(7) . . ?
C31 C32 H32 119.4 . . ?
C33 C32 C31 121.1(7) . . ?
C33 C32 H32 119.4 . . ?
C32 C33 C34 118.4(6) . . ?
C32 C33 C40 120.2(7) . . ?
C34 C33 C40 121.3(7) . . ?
O4 C34 C33 116.5(6) . . ?
O4 C34 C35 122.8(7) . . ?
C33 C34 C35 120.7(7) . . ?
C30 C35 C34 120.3(7) . . ?
C30 C35 H35 119.8 . . ?
C34 C35 H35 119.8 . . ?
O4 C36 H36A 110.1 . . ?
O4 C36 H36B 110.1 . . ?
O4 C36 C37 108.2(7) . . ?
H36A C36 H36B 108.4 . . ?
C37 C36 H36A 110.1 . . ?
C37 C36 H36B 110.1 . . ?
C36 C37 H37A 109.5 . . ?
C36 C37 H37B 109.5 . . ?
C36 C37 H37C 109.5 . . ?
H37A C37 H37B 109.5 . . ?
H37A C37 H37C 109.5 . . ?
H37B C37 H37C 109.5 . . ?
O3 C38 H38A 110.9 . . ?
O3 C38 H38B 110.9 . . ?
O3 C38 C39 104.3(9) . . ?
H38A C38 H38B 108.9 . . ?
C39 C38 H38A 110.9 . . ?
C39 C38 H38B 110.9 . . ?
C38 C39 H39A 109.5 . . ?
C38 C39 H39B 109.5 . . ?
C38 C39 H39C 109.5 . . ?
H39A C39 H39B 109.5 . . ?
H39A C39 H39C 109.5 . . ?
H39B C39 H39C 109.5 . . ?
C22 C40 H40A 108.6 2_655 . ?
C22 C40 H40B 108.6 2_655 . ?
C33 C40 C22 114.8(6) . 2_655 ?
C33 C40 H40A 108.6 . . ?
C33 C40 H40B 108.6 . . ?
H40A C40 H40B 107.6 . . ?
C42 C41 C15 122.7(6) . . ?
C42 C41 C46 118.0(6) . . ?
C46 C41 C15 119.3(6) . . ?
C41 C42 H42 119.3 . . ?
C41 C42 C43 121.5(7) . . ?
C43 C42 H42 119.3 . . ?
C42 C43 H43 119.6 . . ?
C44 C43 C42 120.9(7) . . ?
C44 C43 H43 119.6 . . ?
C43 C44 C45 117.5(7) . . ?
C43 C44 C49 120.8(7) . . ?
C45 C44 C49 121.5(7) . . ?
C44 C45 H45 119.3 . . ?
C46 C45 C44 121.5(7) . . ?
C46 C45 H45 119.3 . . ?
C41 C46 H46 119.7 . . ?
C45 C46 C41 120.7(7) . . ?
C45 C46 H46 119.7 . . ?
C50 C49 C44 119.9(5) . . ?
C50 C49 C48 120.0 . . ?
C48 C49 C44 120.0(5) . . ?
C49 C50 H50 120.0 . . ?
C51 C50 C49 120.0 . . ?
C51 C50 H50 120.0 . . ?
C50 C51 H51 120.0 . . ?
C50 C51 N2 120.0 . . ?
N2 C51 H51 120.0 . . ?
C51 N2 Cu1 121.0(4) . 8_655 ?
C51 N2 C47 120.0 . . ?
C47 N2 Cu1 118.9(4) . 8_655 ?
N2 C47 H47 120.0 . . ?
C48 C47 N2 120.0 . . ?
C48 C47 H47 120.0 . . ?
C49 C48 H48 120.0 . . ?
C47 C48 C49 120.0 . . ?
C47 C48 H48 120.0 . . ?

loop_
_geom_bond_atom_site_label_1
_geom_bond_atom_site_label_2
_geom_bond_distance
_geom_bond_site_symmetry_2
_geom_bond_publ_flag
I2 I2 1.03(2) 4_556 ?
I2 I2 1.14(2) 3_656 ?
I2 I2 1.16(2) 2_655 ?
I3 I3 2.40(3) 2_655 ?
I4 I4 2.562(15) 2_655 ?
I5 I5 2.645(11) 2_655 ?
I6 I6 2.701(7) 2_655 ?
I7 I7 1.950(7) 2_655 ?
I8 I8 2.779(4) 2_655 ?
I9 I9 1.61(3) 2_655 ?
Cu1 O5 2.273(17) . ?
Cu1 O5A 2.152(13) . ?
Cu1 O6 2.195(15) . ?
Cu1 O6A 2.215(16) . ?
Cu1 O6B 2.240(16) . ?
Cu1 N1 2.018(9) . ?
Cu1 N2 2.016(18) 8_666 ?
O1 C21 1.370(8) . ?
O1 C27 1.416(10) . ?
O2 C24 1.390(8) . ?
O2 C25 1.419(9) . ?
O3 C31 1.382(8) . ?
O3 C38 1.414(10) . ?
O4 C34 1.372(8) . ?
O4 C36 1.393(10) . ?
O5 H5A 0.8700 . ?
O5 H5B 0.8694 . ?
O5A H5AA 0.8694 . ?
O5A H5AB 0.8702 . ?
O6 H6A 0.8698 . ?
O6 H6B 0.8697 . ?
O6A H6AA 0.8702 . ?
O6A H6AB 0.8705 . ?
O6B H6BA 0.8704 . ?
O6B H6BB 0.8701 . ?
N1 C1 1.307(17) . ?
N1 C1A 1.389(10) . ?
N1 C5 1.329(17) . ?
N1 C5A 1.390(10) . ?
C1 H1 0.9500 . ?
C1 C2 1.381(16) . ?
C1A H1A 0.9500 . ?
C1A C2A 1.390(10) . ?
C2 H2 0.9500 . ?
C2 C3 1.364(17) . ?
C2A H2A 0.9500 . ?
C2A C3 1.391(10) . ?
C3 C4 1.367(17) . ?
C3 C4A 1.391(10) . ?
C3 C6 1.458(11) . ?
C4 H4 0.9500 . ?
C4 C5 1.399(15) . ?
C4A H4A 0.9500 . ?
C4A C5A 1.392(10) . ?
C5 H5 0.9500 . ?
C5A H5AC 0.9500 . ?
C6 C7 1.395(12) . ?
C6 C11 1.409(12) . ?
C7 H7 0.9500 . ?
C7 C8 1.390(10) . ?
C8 H8 0.9500 . ?
C8 C9 1.405(10) . ?
C9 C10 1.387(10) . ?
C9 C12 1.488(9) . ?
C10 H10 0.9500 . ?
C10 C11 1.387(10) . ?
C11 H11 0.9500 . ?
C12 C13 1.379(9) . ?
C12 C17 1.391(9) . ?
C13 H13 0.9500 . ?
C13 C14 1.398(9) . ?
C14 C15 1.382(9) . ?
C14 C29 1.532(8) . ?
C15 C16 1.402(9) . ?
C15 C41 1.489(9) . ?
C16 H16 0.9500 . ?
C16 C17 1.377(9) . ?
C17 C18 1.515(9) . ?
C18 H18A 0.9900 . ?
C18 H18B 0.9900 . ?
C18 C19 1.503(9) . ?
C19 C20 1.393(9) . ?
C19 C24 1.399(9) . ?
C20 H20 0.9500 . ?
C20 C21 1.409(10) . ?
C21 C22 1.401(10) . ?
C22 C23 1.374(10) . ?
C22 C40 1.513(9) 2_655 ?
C23 H23 0.9500 . ?
C23 C24 1.388(9) . ?
C25 H25A 0.9900 . ?
C25 H25B 0.9900 . ?
C25 C26 1.504(12) . ?
C26 H26A 0.9800 . ?
C26 H26B 0.9800 . ?
C26 H26C 0.9800 . ?
C27 H27A 0.9900 . ?
C27 H27B 0.9900 . ?
C27 C28 1.502(13) . ?
C28 H28A 0.9800 . ?
C28 H28B 0.9800 . ?
C28 H28C 0.9800 . ?
C29 H29A 0.9900 . ?
C29 H29B 0.9900 . ?
C29 C30 1.512(9) . ?
C30 C31 1.391(10) . ?
C30 C35 1.380(9) . ?
C31 C32 1.396(10) . ?
C32 H32 0.9500 . ?
C32 C33 1.382(10) . ?
C33 C34 1.389(10) . ?
C33 C40 1.481(9) . ?
C34 C35 1.410(10) . ?
C35 H35 0.9500 . ?
C36 H36A 0.9900 . ?
C36 H36B 0.9900 . ?
C36 C37 1.509(11) . ?
C37 H37A 0.9800 . ?
C37 H37B 0.9800 . ?
C37 H37C 0.9800 . ?
C38 H38A 0.9900 . ?
C38 H38B 0.9900 . ?
C38 C39 1.500(15) . ?
C39 H39A 0.9800 . ?
C39 H39B 0.9800 . ?
C39 H39C 0.9800 . ?
C40 H40A 0.9900 . ?
C40 H40B 0.9900 . ?
C41 C42 1.372(9) . ?
C41 C46 1.403(9) . ?
C42 H42 0.9500 . ?
C42 C43 1.411(10) . ?
C43 H43 0.9500 . ?
C43 C44 1.376(11) . ?
C44 C45 1.411(11) . ?
C44 C49 1.478(8) . ?
C45 H45 0.9500 . ?
C45 C46 1.381(10) . ?
C46 H46 0.9500 . ?
C49 C50 1.3900 . ?
C49 C48 1.3900 . ?
C50 H50 0.9500 . ?
C50 C51 1.3900 . ?
C51 H51 0.9500 . ?
C51 N2 1.3900 . ?
N2 C47 1.3900 . ?
C47 H47 0.9500 . ?
C47 C48 1.3900 . ?
C48 H48 0.9500 . ?

loop_
_geom_torsion_atom_site_label_1
_geom_torsion_atom_site_label_2
_geom_torsion_atom_site_label_3
_geom_torsion_atom_site_label_4
_geom_torsion
_geom_torsion_site_symmetry_1
_geom_torsion_site_symmetry_2
_geom_torsion_site_symmetry_3
_geom_torsion_site_symmetry_4
_geom_torsion_publ_flag
Cu1 N1 C1 C2 177.8(13) . . . . ?
Cu1 N1 C1A C2A 179.8(7) . . . . ?
Cu1 N1 C5 C4 -176.1(12) . . . . ?
Cu1 N1 C5A C4A -179.8(8) . . . . ?
Cu1 N2 C47 C48 177.2(6) 8_655 . . . ?
O1 C21 C22 C23 178.2(6) . . . . ?
O1 C21 C22 C40 -3.1(9) . . . 2_655 ?
O3 C31 C32 C33 177.9(6) . . . . ?
O4 C34 C35 C30 177.8(6) . . . . ?
N1 C1 C2 C3 -2(3) . . . . ?
N1 C1A C2A C3 0.00(16) . . . . ?
C1 N1 C5 C4 4(2) . . . . ?
C1 C2 C3 C4 5(2) . . . . ?
C1 C2 C3 C6 177.0(14) . . . . ?
C1A N1 C5A C4A 0.0(3) . . . . ?
C1A C2A C3 C4A 0.0(3) . . . . ?
C1A C2A C3 C6 177.0(10) . . . . ?
C2 C3 C4 C5 -3(2) . . . . ?
C2 C3 C6 C7 -27.3(18) . . . . ?
C2 C3 C6 C11 152.6(13) . . . . ?
C2A C3 C4A C5A 0.0(4) . . . . ?
C2A C3 C6 C7 25.6(17) . . . . ?
C2A C3 C6 C11 -154.5(13) . . . . ?
C3 C4 C5 N1 -1(2) . . . . ?
C3 C4A C5A N1 0.0(4) . . . . ?
C3 C6 C7 C8 -173.5(9) . . . . ?
C3 C6 C11 C10 175.4(9) . . . . ?
C4 C3 C6 C7 144.0(12) . . . . ?
C4 C3 C6 C11 -36.0(17) . . . . ?
C4A C3 C6 C7 -157.5(14) . . . . ?
C4A C3 C6 C11 22.4(17) . . . . ?
C5 N1 C1 C2 -3(3) . . . . ?
C5A N1 C1A C2A 0.00(14) . . . . ?
C6 C3 C4 C5 -175.5(13) . . . . ?
C6 C3 C4A C5A -177.1(10) . . . . ?
C6 C7 C8 C9 -3.0(13) . . . . ?
C7 C6 C11 C10 -4.7(13) . . . . ?
C7 C8 C9 C10 -2.4(11) . . . . ?
C7 C8 C9 C12 176.1(7) . . . . ?
C8 C9 C10 C11 4.3(12) . . . . ?
C8 C9 C12 C13 60.1(9) . . . . ?
C8 C9 C12 C17 -117.7(7) . . . . ?
C9 C10 C11 C6 -0.7(13) . . . . ?
C9 C12 C13 C14 -177.0(6) . . . . ?
C9 C12 C17 C16 174.0(6) . . . . ?
C9 C12 C17 C18 -2.7(9) . . . . ?
C10 C9 C12 C13 -121.4(8) . . . . ?
C10 C9 C12 C17 60.8(9) . . . . ?
C11 C6 C7 C8 6.6(13) . . . . ?
C12 C9 C10 C11 -174.2(7) . . . . ?
C12 C13 C14 C15 3.2(9) . . . . ?
C12 C13 C14 C29 -177.9(6) . . . . ?
C12 C17 C18 C19 85.6(8) . . . . ?
C13 C12 C17 C16 -3.8(9) . . . . ?
C13 C12 C17 C18 179.5(6) . . . . ?
C13 C14 C15 C16 -4.2(9) . . . . ?
C13 C14 C15 C41 172.7(6) . . . . ?
C13 C14 C29 C30 -83.0(8) . . . . ?
C14 C15 C16 C17 1.3(9) . . . . ?
C14 C15 C41 C42 69.1(9) . . . . ?
C14 C15 C41 C46 -109.3(8) . . . . ?
C14 C29 C30 C31 89.6(8) . . . . ?
C14 C29 C30 C35 -93.4(7) . . . . ?
C15 C14 C29 C30 95.9(8) . . . . ?
C15 C16 C17 C12 2.8(9) . . . . ?
C15 C16 C17 C18 179.7(6) . . . . ?
C15 C41 C42 C43 -175.6(7) . . . . ?
C15 C41 C46 C45 176.2(7) . . . . ?
C16 C15 C41 C42 -114.1(8) . . . . ?
C16 C15 C41 C46 67.5(9) . . . . ?
C16 C17 C18 C19 -91.1(7) . . . . ?
C17 C12 C13 C14 0.9(10) . . . . ?
C17 C18 C19 C20 -98.5(7) . . . . ?
C17 C18 C19 C24 84.5(8) . . . . ?
C18 C19 C20 C21 -177.6(6) . . . . ?
C18 C19 C24 O2 -1.1(8) . . . . ?
C18 C19 C24 C23 176.9(6) . . . . ?
C19 C20 C21 O1 -178.6(6) . . . . ?
C19 C20 C21 C22 1.6(10) . . . . ?
C20 C19 C24 O2 -178.2(6) . . . . ?
C20 C19 C24 C23 -0.3(9) . . . . ?
C20 C21 C22 C23 -2.0(10) . . . . ?
C20 C21 C22 C40 176.7(6) . . . 2_655 ?
C21 O1 C27 C28 178.3(9) . . . . ?
C21 C22 C23 C24 1.2(10) . . . . ?
C22 C23 C24 O2 177.6(6) . . . . ?
C22 C23 C24 C19 -0.1(10) . . . . ?
C24 O2 C25 C26 177.3(6) . . . . ?
C24 C19 C20 C21 -0.5(10) . . . . ?
C25 O2 C24 C19 -174.4(6) . . . . ?
C25 O2 C24 C23 7.7(9) . . . . ?
C27 O1 C21 C20 0.1(11) . . . . ?
C27 O1 C21 C22 180.0(8) . . . . ?
C29 C14 C15 C16 177.0(6) . . . . ?
C29 C14 C15 C41 -6.2(10) . . . . ?
C29 C30 C31 O3 -2.6(9) . . . . ?
C29 C30 C31 C32 172.7(6) . . . . ?
C29 C30 C35 C34 -174.6(6) . . . . ?
C30 C31 C32 C33 2.9(10) . . . . ?
C31 O3 C38 C39 177.2(9) . . . . ?
C31 C30 C35 C34 2.4(9) . . . . ?
C31 C32 C33 C34 0.3(10) . . . . ?
C31 C32 C33 C40 -177.7(6) . . . . ?
C32 C33 C34 O4 -179.4(6) . . . . ?
C32 C33 C34 C35 -2.2(9) . . . . ?
C32 C33 C40 C22 -93.9(8) . . . 2_655 ?
C33 C34 C35 C30 0.8(9) . . . . ?
C34 O4 C36 C37 -176.7(7) . . . . ?
C34 C33 C40 C22 88.1(8) . . . 2_655 ?
C35 C30 C31 O3 -179.6(6) . . . . ?
C35 C30 C31 C32 -4.3(9) . . . . ?
C36 O4 C34 C33 177.9(6) . . . . ?
C36 O4 C34 C35 0.8(10) . . . . ?
C38 O3 C31 C30 -177.7(8) . . . . ?
C38 O3 C31 C32 7.1(11) . . . . ?
C40 C22 C23 C24 -177.4(6) 2_655 . . . ?
C40 C33 C34 O4 -1.3(9) . . . . ?
C40 C33 C34 C35 175.9(6) . . . . ?
C41 C15 C16 C17 -175.7(6) . . . . ?
C41 C42 C43 C44 -1.8(13) . . . . ?
C42 C41 C46 C45 -2.3(11) . . . . ?
C42 C43 C44 C45 0.1(13) . . . . ?
C42 C43 C44 C49 175.6(8) . . . . ?
C43 C44 C45 C46 0.4(13) . . . . ?
C43 C44 C49 C50 -146.8(7) . . . . ?
C43 C44 C49 C48 30.3(10) . . . . ?
C44 C45 C46 C41 0.7(13) . . . . ?
C44 C49 C50 C51 177.1(7) . . . . ?
C44 C49 C48 C47 -177.1(7) . . . . ?
C45 C44 C49 C50 28.5(10) . . . . ?
C45 C44 C49 C48 -154.4(7) . . . . ?
C46 C41 C42 C43 2.9(11) . . . . ?
C49 C44 C45 C46 -175.0(8) . . . . ?
C49 C50 C51 N2 0.0 . . . . ?
C50 C49 C48 C47 0.0 . . . . ?
C50 C51 N2 Cu1 -177.1(6) . . . 8_655 ?
C50 C51 N2 C47 0.0 . . . . ?
C51 N2 C47 C48 0.0 . . . . ?
N2 C47 C48 C49 0.0 . . . . ?
C48 C49 C50 C51 0.0 . . . . ?

loop_
_smtbx_masks_void_nr
_smtbx_masks_void_average_x
_smtbx_masks_void_average_y
_smtbx_masks_void_average_z
_smtbx_masks_void_volume
_smtbx_masks_void_count_electrons
_smtbx_masks_void_content
1 -0.157 0.552 0.250 1203.4 354.9 '8 DMF,4 H2O'
2 -0.107 0.740 0.750 1203.4 359.1 '8 DMF,4 H2O'
